data_4330289
loop_
_publ_author_name
'Joanna Krakowiak'
'Daniel Lundberg'
'Ingmar Persson'

_publ_contact_author_address
;Department of Chemistry
Uppsala Biocenter
P.O. Box 7015
Swedish University of Agricultural Sciences
SE-750 07 Uppsala
SWEDEN
;
_publ_contact_author_email daniel.lundberg@kemi.slu.se
_publ_contact_author_name 'Daniel Lundberg'
_publ_contact_author_phone +46-18-671549
_publ_section_title
;
 A Coordination Chemistry Study of Hydrated and Solvated Cationic Vanadium
 Ions in Oxidation States +III, +IV, and +V in Solution and Solid State
;
_journal_name_full 'Inorganic Chemistry'
_journal_page_first 9598
_journal_page_last 9609
_journal_paper_doi 10.1021/ic300202f
_journal_volume 51
_journal_year 2012
_chemical_compound_source synthesized
_chemical_formula_moiety '2(C F3 O3 S), H10 O6 V'
_chemical_formula_sum 'C2 H10 F6 O12 S2 V'
_chemical_formula_weight 455.16
_chemical_name_common 'pentaaquaoxovanadium(IV) triflate'
_chemical_name_systematic 'pentaaquaoxovanadium(IV) trifluoromethanesulfonate'
_chemical_properties_physical hygroscopic
_space_group_IT_number 11
_symmetry_cell_setting monoclinic
_symmetry_Int_Tables_number 11
_symmetry_space_group_name_Hall '-P 2yb'
_symmetry_space_group_name_H-M 'P 1 21/m 1'
_atom_sites_solution_hydrogens geom
_atom_sites_solution_primary direct
_atom_sites_solution_secondary difmap
_audit_creation_method SHELXL-97
_cell_angle_alpha 90.00
_cell_angle_beta 102.555(2)
_cell_angle_gamma 90.00
_cell_formula_units_Z 2
_cell_length_a 9.7598(11)
_cell_length_b 7.8650(9)
_cell_length_c 10.2154(11)
_cell_measurement_reflns_used 4904
_cell_measurement_temperature 295(2)
_cell_measurement_theta_max 29.7
_cell_measurement_theta_min 2.97
_cell_volume 765.39(15)
_computing_cell_refinement 'Bruker SAINT'
_computing_data_collection 'Bruker APEX2'
_computing_data_reduction 'Bruker SAINT'
_computing_molecular_graphics 'Diamond 2.0'
_computing_publication_material 'Diamond 2.0'
_computing_structure_refinement 'SHELXL-97 (Sheldrick, 2008)'
_computing_structure_solution 'SHELXS-97 (Sheldrick, 2008)'
_diffrn_ambient_temperature 295(2)
_diffrn_measured_fraction_theta_full 0.994
_diffrn_measured_fraction_theta_max 0.994
_diffrn_measurement_device_type 'Bruker APEX-II CCD'
_diffrn_measurement_method '\f and \w scans'
_diffrn_radiation_monochromator graphite
_diffrn_radiation_probe x-ray
_diffrn_radiation_type MoK\a
_diffrn_radiation_wavelength 0.71073
_diffrn_reflns_av_R_equivalents 0.0283
_diffrn_reflns_av_sigmaI/netI 0.0357
_diffrn_reflns_limit_h_max 11
_diffrn_reflns_limit_h_min -8
_diffrn_reflns_limit_k_max 9
_diffrn_reflns_limit_k_min -9
_diffrn_reflns_limit_l_max 12
_diffrn_reflns_limit_l_min -12
_diffrn_reflns_number 4087
_diffrn_reflns_theta_full 25.67
_diffrn_reflns_theta_max 25.67
_diffrn_reflns_theta_min 2.04
_diffrn_source 'fine-focus sealed tube'
_diffrn_source_type 'Bruker APEX-II'
_diffrn_standards_number 0
_exptl_absorpt_coefficient_mu 1.043
_exptl_absorpt_correction_T_max 0.728
_exptl_absorpt_correction_T_min 0.610
_exptl_absorpt_correction_type multi-scan
_exptl_absorpt_process_details 'SADABS, Bruker (2004)'
_exptl_crystal_colour blue
_exptl_crystal_density_diffrn 1.975
_exptl_crystal_description block
_exptl_crystal_F_000 454
_exptl_crystal_recrystallization_method 'from saturated aqueous solution'
_exptl_crystal_size_max 0.5
_exptl_crystal_size_mid 0.4
_exptl_crystal_size_min 0.3
_refine_diff_density_max 0.486
_refine_diff_density_min -0.438
_refine_diff_density_rms 0.069
_refine_ls_extinction_coef 0.086(6)
_refine_ls_extinction_expression Fc^*^=kFc[1+0.001xFc^2^\l^3^/sin(2\q)]^-1/4^
_refine_ls_extinction_method SHELXL
_refine_ls_goodness_of_fit_ref 0.992
_refine_ls_hydrogen_treatment refall
_refine_ls_matrix_type full
_refine_ls_number_parameters 143
_refine_ls_number_reflns 1561
_refine_ls_number_restraints 13
_refine_ls_restrained_S_all 0.990
_refine_ls_R_factor_all 0.0454
_refine_ls_R_factor_gt 0.0392
_refine_ls_shift/su_max 0.000
_refine_ls_shift/su_mean 0.000
_refine_ls_structure_factor_coef Fsqd
_refine_ls_weighting_details 'calc w=1/[\s^2^(Fo^2^)+(0.0985P)^2^] where P=(Fo^2^+2Fc^2^)/3'
_refine_ls_weighting_scheme calc
_refine_ls_wR_factor_gt 0.1035
_refine_ls_wR_factor_ref 0.1062
_reflns_number_gt 1275
_reflns_number_total 1561
_reflns_threshold_expression I>2\s(I)
_cod_data_source_file ic300202f_si_002_2.cif
_cod_data_source_block voaqm
_cod_original_sg_symbol_H-M 'P 21/m'
_cod_database_code 4330289

loop_
_symmetry_equiv_pos_as_xyz
'x, y, z'
'-x, y+1/2, -z'
'-x, -y, -z'
'x, -y-1/2, z'

loop_
_atom_site_label
_atom_site_type_symbol
_atom_site_fract_x
_atom_site_fract_y
_atom_site_fract_z
_atom_site_U_iso_or_equiv
_atom_site_adp_type
_atom_site_occupancy
_atom_site_symmetry_multiplicity
_atom_site_calc_flag
_atom_site_refinement_flags
V1 V 0.18123(6) 0.7500 0.04998(6) 0.0377(3) Uani 1 2 d S
O1 O 0.0241(3) 0.7500 -0.0287(3) 0.0614(8) Uani 1 2 d S
O11 O 0.1698(2) 0.5699(2) 0.1896(2) 0.0523(5) Uani 1 1 d D
H11A H 0.202(4) 0.471(3) 0.190(4) 0.123(17) Uiso 1 1 d D
H11B H 0.094(3) 0.560(4) 0.217(4) 0.098(14) Uiso 1 1 d D
O12 O 0.2485(2) 0.5654(3) -0.0589(2) 0.0529(5) Uani 1 1 d D
H12A H 0.196(3) 0.519(4) -0.125(3) 0.093(15) Uiso 1 1 d D
H12B H 0.331(2) 0.564(5) -0.076(4) 0.105(15) Uiso 1 1 d D
O13 O 0.4049(3) 0.7500 0.1429(3) 0.0479(7) Uani 1 2 d SD
H13A H 0.458(2) 0.8357(19) 0.165(3) 0.077(11) Uiso 1 1 d D
S2 S 0.45248(10) 0.2500 0.19077(11) 0.0456(3) Uani 1 2 d S
O21 O 0.4993(2) 0.0974(2) 0.1375(3) 0.0669(7) Uani 1 1 d .
O22 O 0.3063(3) 0.2500 0.1959(4) 0.0625(8) Uani 1 2 d S
C2 C 0.5470(9) 0.2500 0.3642(8) 0.116(2) Uani 1 2 d S
F21 F 0.5163(5) 0.1203(6) 0.4233(4) 0.235(2) Uani 1 1 d .
F22 F 0.6827(5) 0.2500 0.3692(5) 0.163(2) Uani 1 2 d S
S3 S 0.14706(9) 0.2500 0.69964(9) 0.0378(3) Uani 1 2 d S
O31 O 0.07727(19) 0.0968(2) 0.72893(19) 0.0497(5) Uani 1 1 d .
O32 O 0.2950(3) 0.2500 0.7475(3) 0.0597(8) Uani 1 2 d S
C3 C 0.1169(5) 0.2500 0.5166(5) 0.0587(11) Uani 1 2 d S
F31 F 0.1745(3) 0.1148(3) 0.4757(2) 0.0947(7) Uani 1 1 d .
F32 F -0.0169(4) 0.2500 0.4626(3) 0.0945(10) Uani 1 2 d S

loop_
_atom_site_aniso_label
_atom_site_aniso_U_11
_atom_site_aniso_U_22
_atom_site_aniso_U_33
_atom_site_aniso_U_23
_atom_site_aniso_U_13
_atom_site_aniso_U_12
V1 0.0281(4) 0.0322(4) 0.0544(4) 0.000 0.0122(3) 0.000
O1 0.0335(15) 0.0664(18) 0.082(2) 0.000 0.0081(14) 0.000
O11 0.0494(12) 0.0348(10) 0.0808(15) 0.0079(9) 0.0319(11) 0.0032(9)
O12 0.0390(11) 0.0545(12) 0.0678(14) -0.0209(10) 0.0173(10) -0.0087(10)
O13 0.0329(13) 0.0364(14) 0.0720(19) 0.000 0.0059(13) 0.000
S2 0.0381(5) 0.0296(5) 0.0740(7) 0.000 0.0225(5) 0.000
O21 0.0536(13) 0.0380(10) 0.1183(19) -0.0113(11) 0.0385(13) -0.0009(9)
O22 0.0439(16) 0.0432(15) 0.110(2) 0.000 0.0383(16) 0.000
C2 0.102(6) 0.151(7) 0.093(5) 0.000 0.018(5) 0.000
F21 0.198(4) 0.349(6) 0.150(3) 0.146(3) 0.019(3) -0.029(4)
F22 0.079(3) 0.246(6) 0.141(4) 0.000 -0.026(3) 0.000
S3 0.0309(5) 0.0411(5) 0.0417(5) 0.000 0.0083(4) 0.000
O31 0.0438(11) 0.0480(10) 0.0599(12) 0.0051(9) 0.0169(9) -0.0046(9)
O32 0.0327(15) 0.0635(17) 0.078(2) 0.000 0.0015(14) 0.000
C3 0.071(3) 0.059(3) 0.051(2) 0.000 0.021(2) 0.000
F31 0.135(2) 0.0867(14) 0.0730(14) -0.0184(11) 0.0463(14) 0.0146(15)
F32 0.080(2) 0.122(2) 0.0650(18) 0.000 -0.0209(16) 0.000

loop_
_atom_type_symbol
_atom_type_description
_atom_type_scat_dispersion_real
_atom_type_scat_dispersion_imag
_atom_type_scat_source
C C 0.0033 0.0016 'International Tables Vol C Tables 4.2.6.8 and 6.1.1.4'
H H 0.0000 0.0000 'International Tables Vol C Tables 4.2.6.8 and 6.1.1.4'
O O 0.0106 0.0060 'International Tables Vol C Tables 4.2.6.8 and 6.1.1.4'
F F 0.0171 0.0103 'International Tables Vol C Tables 4.2.6.8 and 6.1.1.4'
S S 0.1246 0.1234 'International Tables Vol C Tables 4.2.6.8 and 6.1.1.4'
V V 0.3005 0.5294 'International Tables Vol C Tables 4.2.6.8 and 6.1.1.4'

loop_
_geom_angle_atom_site_label_1
_geom_angle_atom_site_label_2
_geom_angle_atom_site_label_3
_geom_angle
_geom_angle_site_symmetry_1
_geom_angle_site_symmetry_3
O1 V1 O12 96.68(11) . 4_575
O1 V1 O12 96.68(11) . .
O12 V1 O12 91.71(13) 4_575 .
O1 V1 O11 99.38(11) . 4_575
O12 V1 O11 87.67(9) 4_575 4_575
O12 V1 O11 163.89(9) . 4_575
O1 V1 O11 99.38(11) . .
O12 V1 O11 163.89(9) 4_575 .
O12 V1 O11 87.67(9) . .
O11 V1 O11 88.49(13) 4_575 .
O1 V1 O13 175.10(14) . .
O12 V1 O13 79.95(8) 4_575 .
O12 V1 O13 79.95(8) . .
O11 V1 O13 84.10(8) 4_575 .
O11 V1 O13 84.10(8) . .
O21 S2 O21 113.74(18) . 4_565
O21 S2 O22 114.48(11) . .
O21 S2 O22 114.48(11) 4_565 .
O21 S2 C2 103.59(18) . .
O21 S2 C2 103.59(18) 4_565 .
O22 S2 C2 105.2(3) . .
F21 C2 F21 108.8(8) . 4_565
F21 C2 F22 109.0(5) . .
F21 C2 F22 109.0(5) 4_565 .
F21 C2 S2 110.3(4) . .
F21 C2 S2 110.3(4) 4_565 .
F22 C2 S2 109.5(6) . .
O32 S3 O31 114.69(10) . 4_565
O32 S3 O31 114.69(10) . .
O31 S3 O31 112.77(15) 4_565 .
O32 S3 C3 106.1(2) . .
O31 S3 C3 103.47(12) 4_565 .
O31 S3 C3 103.47(12) . .
F32 C3 F31 108.9(3) . .
F32 C3 F31 108.9(3) . 4_565
F31 C3 F31 108.1(4) . 4_565
F32 C3 S3 110.9(3) . .
F31 C3 S3 109.9(2) . .
F31 C3 S3 109.9(2) 4_565 .

loop_
_geom_bond_atom_site_label_1
_geom_bond_atom_site_label_2
_geom_bond_distance
_geom_bond_site_symmetry_2
V1 O1 1.569(3) .
V1 O12 2.023(2) 4_575
V1 O12 2.023(2) .
V1 O11 2.030(2) 4_575
V1 O11 2.030(2) .
V1 O13 2.183(3) .
S2 O21 1.434(2) .
S2 O21 1.434(2) 4_565
S2 O22 1.439(3) .
S2 C2 1.811(7) .
C2 F21 1.255(5) .
C2 F21 1.255(5) 4_565
C2 F22 1.315(9) .
S3 O32 1.420(3) .
S3 O31 1.4473(18) 4_565
S3 O31 1.4473(18) .
S3 C3 1.828(5) .
C3 F32 1.302(5) .
C3 F31 1.313(3) .
C3 F31 1.313(3) 4_565
